data_7006500
loop_
_publ_author_name
'Baker, Robert J.'
'Jones, Cameron'
'Mills, David P.'
'Murphy, Damien M.'
'Hey-Hawkins, Evamarie'
'Wolf, Robert'

_publ_section_title
;
 The reactivity of gallium-(I), -(II) and -(III) heterocycles towards
 Group 15 substrates: attempts to prepare gallium-terminal pnictinidene
 complexes.
;
_journal_issue 1
_journal_name_full 'Dalton transactions (Cambridge, England : 2003)'
_journal_page_first 64
_journal_page_last 72
_journal_paper_doi 10.1039/b511451a
_journal_year 2006
_chemical_formula_sum 'C52 H82.5 Ga I2 Li N2 O2 P'
_chemical_formula_weight 1129.13
_chemical_name_systematic
;
?
;
_space_group_IT_number 14
_symmetry_cell_setting monoclinic
_symmetry_space_group_name_Hall '-P 2yn'
_symmetry_space_group_name_H-M 'P 1 21/n 1'
_atom_sites_solution_hydrogens geom
_atom_sites_solution_primary direct
_atom_sites_solution_secondary difmap
_audit_creation_method SHELXL-97
_cell_angle_alpha 90.00
_cell_angle_beta 97.94(3)
_cell_angle_gamma 90.00
_cell_formula_units_Z 8
_cell_length_a 10.088(2)
_cell_length_b 49.646(10)
_cell_length_c 22.378(5)
_cell_measurement_temperature 150(2)
_cell_volume 11100(4)
_computing_structure_refinement 'SHELXL-97 (Sheldrick, 1997)'
_computing_structure_solution 'SHELXS-97 (Sheldrick, 1990)'
_diffrn_ambient_temperature 150(2)
_diffrn_measured_fraction_theta_full 0.983
_diffrn_measured_fraction_theta_max 0.983
_diffrn_measurement_device_type 'Nonius Kappa CCD'
_diffrn_radiation_monochromator graphite
_diffrn_radiation_source 'fine-focus sealed tube'
_diffrn_radiation_type MoK\a
_diffrn_radiation_wavelength 0.71073
_diffrn_reflns_av_R_equivalents 0.1030
_diffrn_reflns_av_sigmaI/netI 0.1274
_diffrn_reflns_limit_h_max 11
_diffrn_reflns_limit_h_min -11
_diffrn_reflns_limit_k_max 59
_diffrn_reflns_limit_k_min -32
_diffrn_reflns_limit_l_max 26
_diffrn_reflns_limit_l_min -13
_diffrn_reflns_number 57446
_diffrn_reflns_theta_full 25.00
_diffrn_reflns_theta_max 25.00
_diffrn_reflns_theta_min 2.95
_exptl_absorpt_coefficient_mu 1.674
_exptl_absorpt_correction_T_max 0.920
_exptl_absorpt_correction_T_min 0.685
_exptl_absorpt_correction_type multi-scan
_exptl_absorpt_process_details 'Sortav (Blessing, 1995)'
_exptl_crystal_colour red
_exptl_crystal_density_diffrn 1.351
_exptl_crystal_density_method 'not measured'
_exptl_crystal_description plate
_exptl_crystal_F_000 4636
_exptl_crystal_size_max 0.20
_exptl_crystal_size_mid 0.15
_exptl_crystal_size_min 0.08
_refine_diff_density_max 1.120
_refine_diff_density_min -1.225
_refine_diff_density_rms 0.122
_refine_ls_extinction_coef 0.00028(5)
_refine_ls_extinction_expression Fc^*^=kFc[1+0.001xFc^2^\l^3^/sin(2\q)]^-1/4^
_refine_ls_extinction_method SHELXL
_refine_ls_goodness_of_fit_ref 1.022
_refine_ls_hydrogen_treatment mixed
_refine_ls_matrix_type full
_refine_ls_number_parameters 1187
_refine_ls_number_reflns 19185
_refine_ls_number_restraints 104
_refine_ls_restrained_S_all 1.031
_refine_ls_R_factor_all 0.1411
_refine_ls_R_factor_gt 0.0663
_refine_ls_shift/su_max 0.000
_refine_ls_shift/su_mean 0.000
_refine_ls_structure_factor_coef Fsqd
_refine_ls_weighting_details 'calc w=1/[\s^2^(Fo^2^)+(0.0525P)^2^+15.9135P] where P=(Fo^2^+2Fc^2^)/3'
_refine_ls_weighting_scheme calc
_refine_ls_wR_factor_gt 0.1283
_refine_ls_wR_factor_ref 0.1528
_reflns_number_gt 10892
_reflns_number_total 19185
_reflns_threshold_expression >2sigma(I)
_cod_data_source_file b511451a.txt
_cod_data_source_block compound_6
_cod_original_sg_symbol_H-M P2(1)/n
_cod_database_code 7006500

loop_
_symmetry_equiv_pos_as_xyz
'x, y, z'
'-x+1/2, y+1/2, -z+1/2'
'-x, -y, -z'
'x-1/2, -y-1/2, z-1/2'

loop_
_atom_site_label
_atom_site_type_symbol
_atom_site_fract_x
_atom_site_fract_y
_atom_site_fract_z
_atom_site_U_iso_or_equiv
_atom_site_adp_type
_atom_site_occupancy
_atom_site_symmetry_multiplicity
_atom_site_calc_flag
_atom_site_refinement_flags
_atom_site_disorder_assembly
_atom_site_disorder_group
I1 I 0.58842(5) 0.970740(11) 0.75495(2) 0.04522(17) Uani 1 1 d . . .
I2 I 0.57952(5) 0.752970(10) 0.49642(2) 0.03809(15) Uani 1 1 d . . .
I3 I 1.36478(7) 0.583620(12) 0.64689(3) 0.0722(2) Uani 1 1 d . A .
I4 I 1.05756(7) 0.646380(14) 0.65497(3) 0.0783(2) Uani 1 1 d . A .
Ga1 Ga 0.83976(8) 0.971400(16) 0.75054(3) 0.0317(2) Uani 1 1 d . . .
Ga2 Ga 0.83435(7) 0.751600(15) 0.50025(3) 0.0273(2) Uani 1 1 d . . .
P1 P 0.9097(2) 0.93831(4) 0.68750(9) 0.0398(5) Uani 1 1 d D . .
P2 P 0.9248(2) 0.78740(4) 0.45227(8) 0.0325(5) Uani 1 1 d D . .
O1 O 1.3339(7) 0.62820(13) 0.7838(3) 0.0694(18) Uani 1 1 d . . .
O2 O 1.4453(7) 0.65660(12) 0.6745(3) 0.0696(18) Uani 1 1 d . . .
O3 O 1.1147(9) 0.60751(15) 0.5165(3) 0.097(3) Uani 1 1 d . A .
O4 O 0.9920(12) 0.5697(2) 0.5849(6) 0.064(4) Uiso 0.50 1 d PD A 1
O4A O 0.9658(15) 0.5732(3) 0.6137(8) 0.094(5) Uiso 0.50 1 d PD A 2
N1 N 0.9280(6) 0.97855(11) 0.8334(2) 0.0302(14) Uani 1 1 d . . .
N2 N 0.8999(6) 1.00816(12) 0.7343(3) 0.0367(15) Uani 1 1 d . . .
N3 N 0.8828(6) 0.71394(11) 0.4846(2) 0.0312(14) Uani 1 1 d . . .
N4 N 0.9142(5) 0.74360(11) 0.5839(2) 0.0272(14) Uani 1 1 d . . .
C1 C 0.9644(7) 1.00466(16) 0.8380(3) 0.043(2) Uani 1 1 d . . .
H1 H 0.9991 1.0123 0.8759 0.051 Uiso 1 1 calc R . .
C2 C 0.9497(7) 1.02025(15) 0.7853(3) 0.0374(19) Uani 1 1 d . . .
H2 H 0.9745 1.0387 0.7860 0.045 Uiso 1 1 calc R . .
C3 C 0.9580(8) 0.96140(14) 0.8852(3) 0.0356(19) Uani 1 1 d . . .
C4 C 1.0677(8) 0.94437(15) 0.8872(4) 0.046(2) Uani 1 1 d . . .
C5 C 1.0966(10) 0.92681(16) 0.9358(4) 0.058(3) Uani 1 1 d . . .
H5 H 1.1707 0.9149 0.9373 0.070 Uiso 1 1 calc R . .
C6 C 1.0185(11) 0.92662(19) 0.9816(4) 0.063(3) Uani 1 1 d . . .
H6 H 1.0392 0.9147 1.0148 0.075 Uiso 1 1 calc R . .
C7 C 0.9111(9) 0.94356(18) 0.9792(4) 0.055(2) Uani 1 1 d . . .
H7 H 0.8574 0.9431 1.0108 0.066 Uiso 1 1 calc R . .
C8 C 0.8783(8) 0.96157(16) 0.9311(3) 0.043(2) Uani 1 1 d . . .
C9 C 1.1638(8) 0.94558(18) 0.8401(4) 0.058(3) Uani 1 1 d . . .
H9 H 1.1103 0.9512 0.8011 0.069 Uiso 1 1 calc R . .
C10 C 1.2311(10) 0.9189(2) 0.8288(4) 0.089(4) Uani 1 1 d . . .
H10A H 1.2939 0.9139 0.8645 0.133 Uiso 1 1 calc R . .
H10B H 1.2797 0.9207 0.7940 0.133 Uiso 1 1 calc R . .
H10C H 1.1628 0.9048 0.8206 0.133 Uiso 1 1 calc R . .
C11 C 1.2677(9) 0.9675(2) 0.8577(4) 0.076(3) Uani 1 1 d . . .
H11A H 1.3177 0.9634 0.8973 0.114 Uiso 1 1 calc R . .
H11B H 1.2227 0.9849 0.8594 0.114 Uiso 1 1 calc R . .
H11C H 1.3296 0.9683 0.8276 0.114 Uiso 1 1 calc R . .
C12 C 0.7618(8) 0.98059(17) 0.9325(4) 0.051(2) Uani 1 1 d . . .
H12 H 0.7494 0.9912 0.8942 0.061 Uiso 1 1 calc R . .
C13 C 0.7907(10) 1.0002(2) 0.9857(4) 0.077(3) Uani 1 1 d . . .
H13A H 0.8101 0.9900 1.0234 0.116 Uiso 1 1 calc R . .
H13B H 0.7124 1.0117 0.9874 0.116 Uiso 1 1 calc R . .
H13C H 0.8680 1.0114 0.9802 0.116 Uiso 1 1 calc R . .
C14 C 0.6314(8) 0.9652(2) 0.9374(4) 0.071(3) Uani 1 1 d . . .
H14A H 0.6069 0.9543 0.9009 0.106 Uiso 1 1 calc R . .
H14B H 0.5596 0.9780 0.9417 0.106 Uiso 1 1 calc R . .
H14C H 0.6448 0.9533 0.9727 0.106 Uiso 1 1 calc R . .
C15 C 0.8988(8) 1.02161(15) 0.6773(3) 0.042(2) Uani 1 1 d . . .
C16 C 1.0011(9) 1.01538(17) 0.6434(4) 0.054(2) Uani 1 1 d . . .
C17 C 0.9948(11) 1.0266(2) 0.5863(5) 0.074(3) Uani 1 1 d . . .
H17 H 1.0626 1.0225 0.5622 0.089 Uiso 1 1 calc R . .
C18 C 0.8928(11) 1.0435(2) 0.5642(4) 0.072(3) Uani 1 1 d . . .
H18 H 0.8889 1.0506 0.5247 0.086 Uiso 1 1 calc R . .
C19 C 0.7955(10) 1.05014(17) 0.5992(4) 0.064(3) Uani 1 1 d . . .
H19 H 0.7268 1.0624 0.5836 0.077 Uiso 1 1 calc R . .
C20 C 0.7951(8) 1.03933(16) 0.6573(4) 0.046(2) Uani 1 1 d . . .
C21 C 1.1239(8) 0.99880(17) 0.6703(4) 0.058(2) Uani 1 1 d . . .
H21 H 1.0937 0.9855 0.6991 0.069 Uiso 1 1 calc R . .
C22 C 1.2269(9) 1.01761(19) 0.7065(5) 0.082(3) Uani 1 1 d . . .
H22A H 1.2556 1.0314 0.6796 0.123 Uiso 1 1 calc R . .
H22B H 1.3047 1.0071 0.7243 0.123 Uiso 1 1 calc R . .
H22C H 1.1860 1.0264 0.7387 0.123 Uiso 1 1 calc R . .
C23 C 1.1888(11) 0.9831(2) 0.6230(5) 0.093(4) Uani 1 1 d . . .
H23A H 1.1192 0.9737 0.5958 0.140 Uiso 1 1 calc R . .
H23B H 1.2520 0.9699 0.6432 0.140 Uiso 1 1 calc R . .
H23C H 1.2365 0.9956 0.5996 0.140 Uiso 1 1 calc R . .
C24 C 0.6899(8) 1.04742(15) 0.6954(4) 0.047(2) Uani 1 1 d . . .
H24 H 0.6949 1.0345 0.7300 0.056 Uiso 1 1 calc R . .
C25 C 0.7191(10) 1.07580(16) 0.7216(5) 0.079(3) Uani 1 1 d . . .
H25A H 0.8056 1.0758 0.7476 0.118 Uiso 1 1 calc R . .
H25B H 0.6485 1.0810 0.7454 0.118 Uiso 1 1 calc R . .
H25C H 0.7217 1.0887 0.6886 0.118 Uiso 1 1 calc R . .
C26 C 0.5479(9) 1.0463(2) 0.6617(4) 0.081(3) Uani 1 1 d . . .
H26A H 0.5376 1.0599 0.6297 0.122 Uiso 1 1 calc R . .
H26B H 0.4838 1.0498 0.6899 0.122 Uiso 1 1 calc R . .
H26C H 0.5311 1.0284 0.6438 0.122 Uiso 1 1 calc R . .
C27 C 0.7512(7) 0.92044(14) 0.6613(3) 0.0331(18) Uani 1 1 d . . .
C28 C 0.7106(7) 0.89833(14) 0.6966(3) 0.0341(18) Uani 1 1 d . . .
C29 C 0.5816(8) 0.88889(14) 0.6835(3) 0.0336(18) Uani 1 1 d . . .
H29 H 0.5553 0.8748 0.7080 0.040 Uiso 1 1 calc R . .
C30 C 0.4873(8) 0.89824(14) 0.6375(3) 0.0347(19) Uani 1 1 d . B .
C31 C 0.5342(8) 0.91737(15) 0.5997(3) 0.044(2) Uani 1 1 d . . .
H31 H 0.4746 0.9234 0.5658 0.053 Uiso 1 1 calc R . .
C32 C 0.6630(8) 0.92820(14) 0.6087(3) 0.0354(19) Uani 1 1 d . . .
C33 C 0.8064(8) 0.88364(15) 0.7465(3) 0.042(2) Uani 1 1 d . . .
C34 C 0.8427(8) 0.90196(15) 0.8024(3) 0.049(2) Uani 1 1 d . . .
H34A H 0.8946 0.9174 0.7915 0.073 Uiso 1 1 calc R . .
H34B H 0.8960 0.8917 0.8346 0.073 Uiso 1 1 calc R . .
H34C H 0.7605 0.9083 0.8165 0.073 Uiso 1 1 calc R . .
C35 C 0.9313(8) 0.87363(16) 0.7221(4) 0.057(2) Uani 1 1 d . . .
H35A H 0.9055 0.8609 0.6890 0.086 Uiso 1 1 calc R . .
H35B H 0.9904 0.8646 0.7544 0.086 Uiso 1 1 calc R . .
H35C H 0.9784 0.8890 0.7071 0.086 Uiso 1 1 calc R . .
C36 C 0.7392(10) 0.85838(15) 0.7701(4) 0.065(3) Uani 1 1 d . . .
H36A H 0.6582 0.8638 0.7866 0.098 Uiso 1 1 calc R . .
H36B H 0.8016 0.8497 0.8018 0.098 Uiso 1 1 calc R . .
H36C H 0.7153 0.8457 0.7368 0.098 Uiso 1 1 calc R . .
C37 C 0.3447(8) 0.88788(16) 0.6264(3) 0.043(2) Uani 1 1 d . . .
C38 C 0.2386(19) 0.9107(3) 0.6252(9) 0.051(6) Uani 0.453(13) 1 d P B 1
H38A H 0.2588 0.9249 0.5975 0.076 Uiso 0.453(13) 1 calc PR B 1
H38B H 0.2408 0.9182 0.6658 0.076 Uiso 0.453(13) 1 calc PR B 1
H38C H 0.1495 0.9033 0.6115 0.076 Uiso 0.453(13) 1 calc PR B 1
C38A C 0.2884(17) 0.8954(4) 0.6828(8) 0.075(7) Uani 0.547(13) 1 d P B 2
H38D H 0.2010 0.8868 0.6826 0.112 Uiso 0.547(13) 1 calc PR B 2
H38E H 0.2781 0.9150 0.6845 0.112 Uiso 0.547(13) 1 calc PR B 2
H38F H 0.3494 0.8893 0.7181 0.112 Uiso 0.547(13) 1 calc PR B 2
C39 C 0.3051(18) 0.8675(4) 0.6744(8) 0.052(6) Uani 0.453(13) 1 d P B 1
H39A H 0.3569 0.8508 0.6729 0.079 Uiso 0.453(13) 1 calc PR B 1
H39B H 0.2094 0.8634 0.6656 0.079 Uiso 0.453(13) 1 calc PR B 1
H39C H 0.3243 0.8754 0.7147 0.079 Uiso 0.453(13) 1 calc PR B 1
C39A C 0.3486(17) 0.8585(3) 0.6155(9) 0.072(7) Uani 0.547(13) 1 d P B 2
H39D H 0.3968 0.8496 0.6511 0.107 Uiso 0.547(13) 1 calc PR B 2
H39E H 0.3946 0.8550 0.5805 0.107 Uiso 0.547(13) 1 calc PR B 2
H39F H 0.2570 0.8515 0.6078 0.107 Uiso 0.547(13) 1 calc PR B 2
C40 C 0.3178(19) 0.8732(4) 0.5649(7) 0.050(6) Uani 0.453(13) 1 d P B 1
H40A H 0.3674 0.8562 0.5672 0.076 Uiso 0.453(13) 1 calc PR B 1
H40B H 0.3472 0.8846 0.5334 0.076 Uiso 0.453(13) 1 calc PR B 1
H40C H 0.2218 0.8696 0.5550 0.076 Uiso 0.453(13) 1 calc PR B 1
C40A C 0.2628(17) 0.9016(4) 0.5701(8) 0.068(6) Uani 0.547(13) 1 d P B 2
H40D H 0.3003 0.8964 0.5337 0.101 Uiso 0.547(13) 1 calc PR B 2
H40E H 0.2677 0.9212 0.5748 0.101 Uiso 0.547(13) 1 calc PR B 2
H40F H 0.1692 0.8958 0.5666 0.101 Uiso 0.547(13) 1 calc PR B 2
C41 C 0.7010(10) 0.94729(17) 0.5592(3) 0.059(3) Uani 1 1 d . . .
C42 C 0.6968(11) 0.97745(16) 0.5799(4) 0.076(3) Uani 1 1 d . . .
H42A H 0.6079 0.9816 0.5904 0.115 Uiso 1 1 calc R . .
H42B H 0.7154 0.9893 0.5469 0.115 Uiso 1 1 calc R . .
H42C H 0.7644 0.9804 0.6151 0.115 Uiso 1 1 calc R . .
C43 C 0.8342(11) 0.9396(2) 0.5385(4) 0.081(3) Uani 1 1 d . . .
H43A H 0.8959 0.9330 0.5731 0.121 Uiso 1 1 calc R . .
H43B H 0.8730 0.9554 0.5213 0.121 Uiso 1 1 calc R . .
H43C H 0.8190 0.9254 0.5078 0.121 Uiso 1 1 calc R . .
C44 C 0.5959(11) 0.94623(19) 0.5004(4) 0.083(3) Uani 1 1 d U . .
H44A H 0.5764 0.9274 0.4893 0.125 Uiso 1 1 calc R . .
H44B H 0.6326 0.9554 0.4675 0.125 Uiso 1 1 calc R . .
H44C H 0.5134 0.9553 0.5078 0.125 Uiso 1 1 calc R . .
C45 C 0.9228(7) 0.70178(14) 0.5373(3) 0.0336(18) Uani 1 1 d . . .
H45 H 0.9389 0.6829 0.5392 0.040 Uiso 1 1 calc R . .
C46 C 0.9401(7) 0.71738(15) 0.5892(3) 0.0310(18) Uani 1 1 d . . .
H46 H 0.9695 0.7096 0.6275 0.037 Uiso 1 1 calc R . .
C47 C 0.8880(7) 0.69940(13) 0.4294(3) 0.0284(17) Uani 1 1 d . . .
C48 C 0.9994(7) 0.70351(14) 0.3991(3) 0.0322(18) Uani 1 1 d . . .
C49 C 1.0038(9) 0.68991(17) 0.3447(4) 0.050(2) Uani 1 1 d . . .
H49 H 1.0784 0.6923 0.3235 0.060 Uiso 1 1 calc R . .
C50 C 0.9019(9) 0.67316(16) 0.3216(4) 0.051(2) Uani 1 1 d . . .
H50 H 0.9058 0.6644 0.2842 0.061 Uiso 1 1 calc R . .
C51 C 0.7945(9) 0.66879(15) 0.3516(3) 0.045(2) Uani 1 1 d . . .
H51 H 0.7263 0.6566 0.3354 0.054 Uiso 1 1 calc R . .
C52 C 0.7839(7) 0.68210(13) 0.4059(3) 0.0322(18) Uani 1 1 d . . .
C53 C 1.1162(8) 0.72118(15) 0.4267(3) 0.041(2) Uani 1 1 d . . .
H53 H 1.0789 0.7354 0.4514 0.049 Uiso 1 1 calc R . .
C54 C 1.2162(8) 0.70451(17) 0.4696(4) 0.056(2) Uani 1 1 d . . .
H54A H 1.1730 0.6982 0.5036 0.084 Uiso 1 1 calc R . .
H54B H 1.2937 0.7157 0.4846 0.084 Uiso 1 1 calc R . .
H54C H 1.2458 0.6890 0.4478 0.084 Uiso 1 1 calc R . .
C55 C 1.1872(9) 0.73557(17) 0.3793(4) 0.057(2) Uani 1 1 d . . .
H55A H 1.2312 0.7222 0.3564 0.085 Uiso 1 1 calc R . .
H55B H 1.2542 0.7480 0.3994 0.085 Uiso 1 1 calc R . .
H55C H 1.1213 0.7456 0.3516 0.085 Uiso 1 1 calc R . .
C56 C 0.6629(8) 0.67728(14) 0.4381(3) 0.041(2) Uani 1 1 d . . .
H56 H 0.6695 0.6898 0.4735 0.049 Uiso 1 1 calc R . .
C57 C 0.6604(11) 0.64845(17) 0.4619(5) 0.081(3) Uani 1 1 d . . .
H57A H 0.6562 0.6358 0.4281 0.121 Uiso 1 1 calc R . .
H57B H 0.5817 0.6460 0.4826 0.121 Uiso 1 1 calc R . .
H57C H 0.7418 0.6451 0.4903 0.121 Uiso 1 1 calc R . .
C58 C 0.5339(8) 0.68359(19) 0.3973(4) 0.068(3) Uani 1 1 d . . .
H58A H 0.5229 0.6710 0.3632 0.103 Uiso 1 1 calc R . .
H58B H 0.5373 0.7021 0.3822 0.103 Uiso 1 1 calc R . .
H58C H 0.4581 0.6817 0.4201 0.103 Uiso 1 1 calc R . .
C59 C 0.9574(7) 0.76140(13) 0.6337(3) 0.0305(18) Uani 1 1 d . . .
C60 C 0.8749(7) 0.76691(14) 0.6769(3) 0.0318(18) Uani 1 1 d . . .
C61 C 0.9227(8) 0.78478(16) 0.7235(3) 0.047(2) Uani 1 1 d . . .
H61 H 0.8684 0.7890 0.7537 0.057 Uiso 1 1 calc R . .
C62 C 1.0478(9) 0.79635(16) 0.7259(4) 0.049(2) Uani 1 1 d . . .
H62 H 1.0802 0.8080 0.7583 0.059 Uiso 1 1 calc R . .
C63 C 1.1252(8) 0.79096(15) 0.6817(3) 0.041(2) Uani 1 1 d . . .
H63 H 1.2094 0.7997 0.6832 0.049 Uiso 1 1 calc R . .
C64 C 1.0852(7) 0.77322(14) 0.6349(3) 0.0333(18) Uani 1 1 d . . .
C65 C 0.7395(8) 0.75373(17) 0.6761(3) 0.047(2) Uani 1 1 d . . .
H65 H 0.7149 0.7454 0.6355 0.057 Uiso 1 1 calc R . .
C66 C 0.7486(9) 0.73106(18) 0.7229(4) 0.066(3) Uani 1 1 d . . .
H66A H 0.8129 0.7175 0.7132 0.099 Uiso 1 1 calc R . .
H66B H 0.6604 0.7227 0.7223 0.099 Uiso 1 1 calc R . .
H66C H 0.7784 0.7385 0.7631 0.099 Uiso 1 1 calc R . .
C67 C 0.6312(9) 0.7739(2) 0.6849(4) 0.070(3) Uani 1 1 d . . .
H67A H 0.6511 0.7821 0.7249 0.105 Uiso 1 1 calc R . .
H67B H 0.5446 0.7647 0.6814 0.105 Uiso 1 1 calc R . .
H67C H 0.6280 0.7879 0.6539 0.105 Uiso 1 1 calc R . .
C68 C 1.1774(7) 0.76695(14) 0.5888(3) 0.0357(19) Uani 1 1 d . . .
H68 H 1.1203 0.7603 0.5517 0.043 Uiso 1 1 calc R . .
C69 C 1.2569(8) 0.79107(16) 0.5703(4) 0.057(2) Uani 1 1 d . . .
H69A H 1.1954 0.8059 0.5574 0.085 Uiso 1 1 calc R . .
H69B H 1.3050 0.7859 0.5370 0.085 Uiso 1 1 calc R . .
H69C H 1.3212 0.7969 0.6048 0.085 Uiso 1 1 calc R . .
C70 C 1.2729(8) 0.74393(15) 0.6120(3) 0.045(2) Uani 1 1 d . . .
H70A H 1.3243 0.7491 0.6507 0.068 Uiso 1 1 calc R . .
H70B H 1.3344 0.7404 0.5826 0.068 Uiso 1 1 calc R . .
H70C H 1.2209 0.7277 0.6174 0.068 Uiso 1 1 calc R . .
C71 C 0.7689(7) 0.80644(13) 0.4249(3) 0.0291(17) Uani 1 1 d . . .
C72 C 0.6949(7) 0.79975(13) 0.3680(3) 0.0320(18) Uani 1 1 d . . .
C73 C 0.5664(8) 0.81010(14) 0.3559(3) 0.0361(19) Uani 1 1 d . . .
H73 H 0.5136 0.8047 0.3194 0.043 Uiso 1 1 calc R . .
C74 C 0.5089(7) 0.82781(14) 0.3930(3) 0.0330(18) Uani 1 1 d . C .
C75 C 0.5903(8) 0.83618(14) 0.4439(3) 0.0362(19) Uani 1 1 d . . .
H75 H 0.5558 0.8492 0.4689 0.043 Uiso 1 1 calc R . .
C76 C 0.7200(7) 0.82689(13) 0.4613(3) 0.0315(18) Uani 1 1 d . . .
C77 C 0.7464(8) 0.78214(14) 0.3189(3) 0.0375(19) Uani 1 1 d . . .
C78 C 0.7648(9) 0.75248(14) 0.3387(4) 0.049(2) Uani 1 1 d . . .
H78A H 0.7798 0.7414 0.3040 0.073 Uiso 1 1 calc R . .
H78B H 0.6842 0.7462 0.3544 0.073 Uiso 1 1 calc R . .
H78C H 0.8421 0.7510 0.3703 0.073 Uiso 1 1 calc R . .
C79 C 0.8756(9) 0.79412(16) 0.3015(3) 0.053(2) Uani 1 1 d . . .
H79A H 0.8574 0.8121 0.2845 0.079 Uiso 1 1 calc R . .
H79B H 0.9091 0.7825 0.2714 0.079 Uiso 1 1 calc R . .
H79C H 0.9429 0.7953 0.3374 0.079 Uiso 1 1 calc R . .
C80 C 0.6455(9) 0.78131(17) 0.2602(3) 0.058(3) Uani 1 1 d . . .
H80A H 0.6303 0.7996 0.2444 0.087 Uiso 1 1 calc R . .
H80B H 0.5606 0.7737 0.2688 0.087 Uiso 1 1 calc R . .
H80C H 0.6817 0.7701 0.2302 0.087 Uiso 1 1 calc R . .
C81 C 0.3637(8) 0.83716(16) 0.3776(4) 0.046(2) Uani 1 1 d . . .
C82 C 0.2732(12) 0.8136(3) 0.3802(9) 0.088(7) Uani 0.725(16) 1 d P C 1
H82A H 0.2772 0.8076 0.4221 0.131 Uiso 0.725(16) 1 calc PR C 1
H82B H 0.3017 0.7989 0.3556 0.131 Uiso 0.725(16) 1 calc PR C 1
H82C H 0.1813 0.8189 0.3646 0.131 Uiso 0.725(16) 1 calc PR C 1
C82A C 0.284(3) 0.8272(7) 0.4282(15) 0.049(10) Uiso 0.275(16) 1 d P C 2
H82D H 0.3123 0.8372 0.4654 0.074 Uiso 0.275(16) 1 calc PR C 2
H82E H 0.3010 0.8079 0.4354 0.074 Uiso 0.275(16) 1 calc PR C 2
H82F H 0.1879 0.8300 0.4155 0.074 Uiso 0.275(16) 1 calc PR C 2
C83 C 0.3423(14) 0.8486(3) 0.3133(5) 0.072(5) Uani 0.725(16) 1 d P C 1
H83A H 0.2471 0.8525 0.3015 0.108 Uiso 0.725(16) 1 calc PR C 1
H83B H 0.3718 0.8353 0.2855 0.108 Uiso 0.725(16) 1 calc PR C 1
H83C H 0.3943 0.8652 0.3120 0.108 Uiso 0.725(16) 1 calc PR C 1
C83A C 0.293(4) 0.8269(8) 0.3171(15) 0.065(12) Uiso 0.275(16) 1 d P C 2
H83D H 0.1987 0.8326 0.3121 0.098 Uiso 0.275(16) 1 calc PR C 2
H83E H 0.2975 0.8072 0.3161 0.098 Uiso 0.275(16) 1 calc PR C 2
H83F H 0.3362 0.8344 0.2843 0.098 Uiso 0.275(16) 1 calc PR C 2
C84 C 0.3249(15) 0.8594(3) 0.4186(8) 0.084(5) Uani 0.725(16) 1 d PU C 1
H84A H 0.3873 0.8745 0.4183 0.125 Uiso 0.725(16) 1 calc PR C 1
H84B H 0.3285 0.8525 0.4598 0.125 Uiso 0.725(16) 1 calc PR C 1
H84C H 0.2338 0.8656 0.4040 0.125 Uiso 0.725(16) 1 calc PR C 1
C84A C 0.359(3) 0.8673(6) 0.3819(16) 0.048(10) Uiso 0.275(16) 1 d P C 2
H84D H 0.2660 0.8732 0.3803 0.072 Uiso 0.275(16) 1 calc PR C 2
H84E H 0.3978 0.8753 0.3482 0.072 Uiso 0.275(16) 1 calc PR C 2
H84F H 0.4106 0.8732 0.4201 0.072 Uiso 0.275(16) 1 calc PR C 2
C85 C 0.7993(8) 0.83986(15) 0.5192(3) 0.042(2) Uani 1 1 d . . .
C86 C 0.7250(9) 0.86447(17) 0.5407(4) 0.067(3) Uani 1 1 d . . .
H86A H 0.7797 0.8727 0.5756 0.100 Uiso 1 1 calc R . .
H86B H 0.6392 0.8587 0.5523 0.100 Uiso 1 1 calc R . .
H86C H 0.7089 0.8777 0.5079 0.100 Uiso 1 1 calc R . .
C87 C 0.8125(10) 0.81978(17) 0.5723(3) 0.072(3) Uani 1 1 d . . .
H87A H 0.8561 0.8033 0.5609 0.107 Uiso 1 1 calc R . .
H87B H 0.7233 0.8154 0.5822 0.107 Uiso 1 1 calc R . .
H87C H 0.8664 0.8279 0.6075 0.107 Uiso 1 1 calc R . .
C88 C 0.9351(8) 0.85045(16) 0.5058(4) 0.057(2) Uani 1 1 d . . .
H88A H 0.9210 0.8662 0.4792 0.086 Uiso 1 1 calc R . .
H88B H 0.9809 0.8363 0.4859 0.086 Uiso 1 1 calc R . .
H88C H 0.9900 0.8556 0.5436 0.086 Uiso 1 1 calc R . .
C89 C 1.2302(13) 0.6250(3) 0.8182(5) 0.114(4) Uani 1 1 d U . .
H89A H 1.1437 0.6232 0.7916 0.137 Uiso 1 1 calc R . .
H89B H 1.2251 0.6409 0.8446 0.137 Uiso 1 1 calc R . .
C90 C 1.2569(15) 0.6011(3) 0.8542(7) 0.136(5) Uani 1 1 d U . .
H90A H 1.2029 0.5856 0.8365 0.164 Uiso 1 1 calc R . .
H90B H 1.2393 0.6040 0.8961 0.164 Uiso 1 1 calc R . .
C91 C 1.4091(17) 0.5967(3) 0.8513(7) 0.149(6) Uani 1 1 d U . .
H91A H 1.4599 0.5959 0.8924 0.178 Uiso 1 1 calc R . .
H91B H 1.4239 0.5797 0.8299 0.178 Uiso 1 1 calc R . .
C92 C 1.4494(14) 0.6195(3) 0.8188(6) 0.123(5) Uani 1 1 d U . .
H92A H 1.4868 0.6338 0.8470 0.148 Uiso 1 1 calc R . .
H92B H 1.5177 0.6143 0.7932 0.148 Uiso 1 1 calc R . .
C93 C 1.5838(14) 0.6514(3) 0.6746(6) 0.126(5) Uani 1 1 d U . .
H93A H 1.6348 0.6585 0.7122 0.151 Uiso 1 1 calc R . .
H93B H 1.5986 0.6316 0.6739 0.151 Uiso 1 1 calc R . .
C94 C 1.6312(15) 0.6632(3) 0.6248(6) 0.139(5) Uani 1 1 d U . .
H94A H 1.6483 0.6493 0.5950 0.167 Uiso 1 1 calc R . .
H94B H 1.7152 0.6732 0.6375 0.167 Uiso 1 1 calc R . .
C95 C 1.5215(12) 0.6820(3) 0.5984(5) 0.106(4) Uani 1 1 d U . .
H95A H 1.5542 0.7008 0.5993 0.127 Uiso 1 1 calc R . .
H95B H 1.4886 0.6770 0.5561 0.127 Uiso 1 1 calc R . .
C96 C 1.4166(13) 0.6790(2) 0.6358(5) 0.098(4) Uani 1 1 d U . .
H96A H 1.4105 0.6955 0.6601 0.118 Uiso 1 1 calc R . .
H96B H 1.3296 0.6763 0.6101 0.118 Uiso 1 1 calc R . .
C97 C 1.2140(15) 0.6257(3) 0.5002(6) 0.123(5) Uani 1 1 d U . .
H97A H 1.1986 0.6441 0.5151 0.148 Uiso 1 1 calc R . .
H97B H 1.3044 0.6197 0.5181 0.148 Uiso 1 1 calc R . .
C98 C 1.2032(15) 0.6257(3) 0.4363(6) 0.128(5) Uani 1 1 d U . .
H98A H 1.2741 0.6144 0.4224 0.154 Uiso 1 1 calc R . .
H98B H 1.2102 0.6442 0.4206 0.154 Uiso 1 1 calc R . .
C99 C 1.0694(15) 0.6143(3) 0.4161(6) 0.141(5) Uani 1 1 d U . .
H99A H 1.0106 0.6281 0.3945 0.170 Uiso 1 1 calc R . .
H99B H 1.0767 0.5990 0.3882 0.170 Uiso 1 1 calc R . .
C100 C 1.0130(12) 0.6049(3) 0.4692(5) 0.100(4) Uani 1 1 d U . .
H10D H 0.9352 0.6161 0.4759 0.120 Uiso 1 1 calc R . .
H10E H 0.9840 0.5859 0.4642 0.120 Uiso 1 1 calc R . .
C101 C 0.8526(17) 0.5744(4) 0.5816(9) 0.080(7) Uiso 0.50 1 d PD A 1
H10F H 0.8058 0.5704 0.5407 0.096 Uiso 0.50 1 calc PR A 1
H10G H 0.8345 0.5933 0.5920 0.096 Uiso 0.50 1 calc PR A 1
C102 C 0.809(2) 0.5555(6) 0.6270(12) 0.140(12) Uiso 0.50 1 d PD A 1
H10H H 0.7434 0.5423 0.6076 0.168 Uiso 0.50 1 calc PR A 1
H10I H 0.7693 0.5654 0.6585 0.168 Uiso 0.50 1 calc PR A 1
C103 C 0.941(3) 0.5412(6) 0.6544(11) 0.145(11) Uiso 0.50 1 d PD A 1
H10J H 0.9843 0.5505 0.6910 0.174 Uiso 0.50 1 calc PR A 1
H10K H 0.9252 0.5221 0.6640 0.174 Uiso 0.50 1 calc PR A 1
C104 C 1.0215(16) 0.5438(3) 0.6035(7) 0.053(5) Uiso 0.50 1 d PD A 1
H10L H 1.1183 0.5414 0.6174 0.064 Uiso 0.50 1 calc PR A 1
H10M H 0.9926 0.5306 0.5711 0.064 Uiso 0.50 1 calc PR A 1
C105 C 0.8217(18) 0.5708(4) 0.6144(12) 0.089(7) Uiso 0.50 1 d PD A 2
H10N H 0.8037 0.5626 0.6528 0.107 Uiso 0.50 1 calc PR A 2
H10O H 0.7812 0.5593 0.5806 0.107 Uiso 0.50 1 calc PR A 2
C106 C 0.764(2) 0.5984(4) 0.6082(10) 0.096(7) Uiso 0.50 1 d PD A 2
H10P H 0.8101 0.6101 0.6397 0.144 Uiso 0.50 1 calc PR A 2
H10Q H 0.6683 0.5976 0.6124 0.144 Uiso 0.50 1 calc PR A 2
H10R H 0.7741 0.6057 0.5684 0.144 Uiso 0.50 1 calc PR A 2
C107 C 1.020(5) 0.5548(7) 0.6616(14) 0.33(3) Uiso 0.50 1 d PD A 2
H10S H 0.9528 0.5512 0.6890 0.391 Uiso 0.50 1 calc PR A 2
H10T H 1.1011 0.5625 0.6853 0.391 Uiso 0.50 1 calc PR A 2
C108 C 1.052(4) 0.5299(6) 0.6300(16) 0.194(16) Uiso 0.50 1 d PD A 2
H10U H 1.0927 0.5347 0.5942 0.292 Uiso 0.50 1 calc PR A 2
H10V H 0.9696 0.5196 0.6179 0.292 Uiso 0.50 1 calc PR A 2
H10W H 1.1146 0.5189 0.6572 0.292 Uiso 0.50 1 calc PR A 2
Li1 Li 1.3174(15) 0.6326(3) 0.6980(6) 0.057(4) Uani 1 1 d . . .
Li2 Li 1.1092(17) 0.5988(3) 0.5998(8) 0.086(6) Uani 1 1 d D . .
H1A H 0.919(9) 0.9554(13) 0.643(3) 0.10(3) Uiso 1 1 d D . .
H2A H 0.963(8) 0.7980(13) 0.5058(16) 0.08(3) Uiso 1 1 d D . .

loop_
_atom_site_aniso_label
_atom_site_aniso_U_11
_atom_site_aniso_U_22
_atom_site_aniso_U_33
_atom_site_aniso_U_23
_atom_site_aniso_U_13
_atom_site_aniso_U_12
I1 0.0270(3) 0.0573(4) 0.0501(3) -0.0041(3) 0.0009(2) -0.0027(3)
I2 0.0267(3) 0.0452(3) 0.0422(3) -0.0003(3) 0.0042(2) 0.0014(2)
I3 0.0766(5) 0.0576(4) 0.0780(5) -0.0097(3) -0.0049(4) 0.0190(4)
I4 0.0779(5) 0.0717(5) 0.0825(5) 0.0180(4) 0.0018(4) 0.0300(4)
Ga1 0.0274(5) 0.0343(5) 0.0322(5) -0.0012(4) -0.0004(4) -0.0042(4)
Ga2 0.0269(5) 0.0291(4) 0.0257(4) 0.0008(4) 0.0022(3) 0.0023(4)
P1 0.0384(13) 0.0416(13) 0.0407(12) -0.0074(10) 0.0101(10) -0.0067(10)
P2 0.0299(11) 0.0322(11) 0.0341(11) 0.0040(9) -0.0005(9) 0.0017(9)
O1 0.064(5) 0.095(5) 0.049(4) 0.016(3) 0.005(3) -0.002(4)
O2 0.083(5) 0.066(4) 0.061(4) 0.018(3) 0.013(4) -0.004(4)
O3 0.123(7) 0.097(6) 0.062(5) -0.002(4) -0.020(5) -0.026(5)
N1 0.027(3) 0.028(4) 0.034(3) -0.003(3) 0.001(3) 0.002(3)
N2 0.031(4) 0.038(4) 0.039(4) -0.006(3) -0.004(3) -0.002(3)
N3 0.029(4) 0.030(3) 0.034(4) 0.001(3) 0.002(3) 0.004(3)
N4 0.030(4) 0.024(3) 0.027(3) 0.004(3) 0.001(3) -0.002(3)
C1 0.031(5) 0.049(5) 0.044(5) -0.015(4) -0.010(4) -0.003(4)
C2 0.035(5) 0.030(4) 0.047(5) -0.004(4) 0.006(4) -0.006(4)
C3 0.039(5) 0.033(4) 0.032(4) -0.005(4) -0.007(4) -0.002(4)
C4 0.044(5) 0.038(5) 0.051(5) -0.009(4) -0.011(4) -0.002(4)
C5 0.069(7) 0.036(5) 0.064(6) -0.002(5) -0.013(6) 0.013(5)
C6 0.068(7) 0.066(7) 0.048(6) 0.013(5) -0.014(5) -0.005(6)
C7 0.051(6) 0.075(7) 0.040(5) -0.001(5) 0.003(5) -0.027(5)
C8 0.043(5) 0.049(5) 0.037(5) -0.001(4) 0.002(4) -0.007(4)
C9 0.036(5) 0.087(7) 0.044(5) -0.015(5) -0.014(4) 0.012(5)
C10 0.068(7) 0.108(9) 0.085(7) -0.038(6) -0.006(6) 0.055(7)
C11 0.041(6) 0.117(9) 0.072(7) 0.002(6) 0.017(5) 0.002(6)
C12 0.041(5) 0.065(6) 0.047(5) -0.014(4) 0.007(4) -0.010(5)
C13 0.066(7) 0.099(8) 0.065(6) -0.030(6) 0.000(5) 0.021(6)
C14 0.040(6) 0.113(8) 0.055(6) -0.001(6) -0.006(5) -0.025(6)
C15 0.042(5) 0.038(5) 0.044(5) 0.005(4) -0.001(4) -0.009(4)
C16 0.040(6) 0.061(6) 0.062(6) 0.008(5) 0.013(5) -0.010(5)
C17 0.076(8) 0.075(7) 0.077(7) 0.014(6) 0.028(6) -0.009(6)
C18 0.075(8) 0.086(8) 0.056(6) 0.028(6) 0.014(6) -0.017(6)
C19 0.063(7) 0.052(6) 0.074(7) 0.021(5) -0.004(6) -0.010(5)
C20 0.046(5) 0.047(5) 0.042(5) 0.009(4) 0.002(4) -0.004(4)
C21 0.039(5) 0.051(6) 0.086(7) 0.011(5) 0.018(5) -0.003(5)
C22 0.042(6) 0.082(7) 0.119(9) 0.002(7) 0.003(6) -0.007(5)
C23 0.067(8) 0.097(8) 0.127(10) 0.004(7) 0.050(7) 0.006(7)
C24 0.044(5) 0.038(5) 0.057(5) 0.007(4) 0.002(4) 0.002(4)
C25 0.077(8) 0.044(6) 0.113(8) -0.008(6) 0.006(7) 0.006(5)
C26 0.055(7) 0.087(8) 0.095(8) 0.028(6) -0.009(6) 0.000(6)
C27 0.042(5) 0.033(4) 0.023(4) -0.005(3) 0.002(3) -0.006(4)
C28 0.031(5) 0.036(5) 0.035(4) -0.008(4) 0.004(4) 0.005(4)
C29 0.046(5) 0.030(4) 0.025(4) 0.003(3) 0.004(4) -0.001(4)
C30 0.044(5) 0.028(4) 0.030(4) -0.004(4) -0.001(4) -0.001(4)
C31 0.054(6) 0.039(5) 0.037(5) -0.003(4) -0.002(4) 0.005(4)
C32 0.046(5) 0.032(4) 0.027(4) 0.000(3) 0.002(4) -0.008(4)
C33 0.035(5) 0.036(5) 0.052(5) -0.006(4) -0.010(4) 0.000(4)
C34 0.053(6) 0.053(5) 0.037(5) 0.001(4) -0.007(4) 0.004(4)
C35 0.052(6) 0.051(6) 0.062(6) -0.005(5) -0.012(5) 0.015(5)
C36 0.088(8) 0.037(5) 0.060(6) 0.020(4) -0.031(5) -0.007(5)
C37 0.039(5) 0.047(5) 0.040(5) 0.000(4) 0.001(4) -0.006(4)
C38 0.061(14) 0.042(12) 0.045(13) 0.014(10) -0.007(10) 0.009(10)
C38A 0.051(12) 0.096(17) 0.083(14) -0.028(12) 0.028(10) -0.013(11)
C39 0.038(12) 0.073(16) 0.051(13) 0.004(11) 0.021(10) -0.001(11)
C39A 0.054(12) 0.052(12) 0.101(18) -0.010(11) -0.019(11) -0.005(9)
C40 0.048(13) 0.070(16) 0.032(11) 0.009(10) 0.001(9) -0.027(11)
C40A 0.048(12) 0.071(14) 0.079(15) 0.003(11) -0.006(10) -0.014(10)
C41 0.095(8) 0.047(6) 0.032(5) 0.004(4) -0.004(5) -0.018(5)
C42 0.109(9) 0.051(6) 0.063(6) 0.020(5) -0.008(6) -0.010(6)
C43 0.109(9) 0.091(8) 0.050(6) -0.004(5) 0.036(6) -0.046(7)
C44 0.109(7) 0.084(6) 0.051(5) 0.026(5) -0.010(5) -0.030(6)
C45 0.036(5) 0.029(4) 0.038(5) 0.001(4) 0.010(4) -0.005(4)
C46 0.021(4) 0.047(5) 0.024(4) 0.006(4) 0.001(3) 0.003(4)
C47 0.042(5) 0.018(4) 0.024(4) -0.005(3) -0.001(4) 0.008(3)
C48 0.038(5) 0.029(4) 0.030(4) 0.007(3) 0.008(4) 0.011(4)
C49 0.047(6) 0.062(6) 0.046(5) -0.002(5) 0.021(4) 0.012(5)
C50 0.054(6) 0.051(6) 0.046(5) -0.014(4) 0.001(5) 0.006(5)
C51 0.046(6) 0.037(5) 0.051(5) -0.018(4) -0.001(4) -0.002(4)
C52 0.042(5) 0.025(4) 0.030(4) 0.001(3) 0.006(4) 0.004(4)
C53 0.034(5) 0.036(5) 0.056(5) 0.004(4) 0.014(4) -0.002(4)
C54 0.041(5) 0.071(6) 0.057(6) 0.006(5) 0.007(4) 0.004(5)
C55 0.049(6) 0.061(6) 0.065(6) 0.006(5) 0.026(5) -0.006(5)
C56 0.039(5) 0.033(5) 0.051(5) -0.006(4) 0.006(4) -0.011(4)
C57 0.098(9) 0.055(6) 0.101(8) 0.006(6) 0.054(7) -0.010(6)
C58 0.041(6) 0.088(7) 0.077(7) -0.028(6) 0.009(5) -0.009(5)
C59 0.032(5) 0.028(4) 0.029(4) 0.002(3) -0.006(3) 0.003(3)
C60 0.030(4) 0.041(5) 0.025(4) -0.002(4) 0.004(3) 0.007(4)
C61 0.045(6) 0.059(6) 0.038(5) -0.014(4) 0.005(4) 0.009(5)
C62 0.052(6) 0.045(5) 0.045(5) -0.019(4) -0.014(5) 0.003(4)
C63 0.045(5) 0.040(5) 0.036(5) -0.002(4) -0.002(4) -0.003(4)
C64 0.033(5) 0.035(4) 0.032(4) 0.007(4) 0.005(4) 0.003(4)
C65 0.028(5) 0.085(7) 0.028(4) -0.008(4) -0.002(4) -0.009(5)
C66 0.054(6) 0.087(7) 0.060(6) 0.011(6) 0.016(5) -0.018(5)
C67 0.038(6) 0.118(9) 0.054(6) -0.002(6) 0.011(5) 0.009(6)
C68 0.025(4) 0.045(5) 0.038(4) 0.004(4) 0.003(4) -0.008(4)
C69 0.043(6) 0.066(6) 0.061(6) 0.012(5) 0.010(5) -0.005(5)
C70 0.037(5) 0.048(5) 0.052(5) 0.003(4) 0.013(4) 0.001(4)
C71 0.029(4) 0.023(4) 0.034(4) 0.005(3) -0.001(3) -0.002(3)
C72 0.038(5) 0.023(4) 0.035(4) 0.004(3) 0.003(4) 0.002(3)
C73 0.044(5) 0.037(5) 0.024(4) -0.004(4) -0.005(4) 0.003(4)
C74 0.036(5) 0.028(4) 0.035(4) 0.002(3) 0.006(4) 0.006(4)
C75 0.043(5) 0.030(4) 0.035(4) 0.004(4) 0.005(4) 0.007(4)
C76 0.040(5) 0.025(4) 0.028(4) 0.003(3) -0.003(4) -0.003(3)
C77 0.045(5) 0.038(5) 0.028(4) 0.000(4) -0.001(4) 0.008(4)
C78 0.057(6) 0.040(5) 0.049(5) -0.005(4) 0.006(4) 0.010(4)
C79 0.066(6) 0.058(6) 0.039(5) 0.002(4) 0.020(5) 0.005(5)
C80 0.075(7) 0.062(6) 0.033(5) -0.015(4) -0.009(5) 0.028(5)
C81 0.024(4) 0.051(5) 0.062(6) -0.008(5) 0.005(4) 0.002(4)
C82 0.029(8) 0.087(11) 0.150(18) 0.032(12) 0.022(9) 0.007(7)
C83 0.054(9) 0.096(13) 0.059(9) 0.009(8) -0.019(7) 0.037(9)
C84 0.070(8) 0.094(9) 0.086(9) -0.020(7) 0.012(7) 0.035(7)
C85 0.050(5) 0.036(5) 0.036(5) -0.012(4) -0.010(4) 0.003(4)
C86 0.075(7) 0.062(6) 0.056(6) -0.034(5) -0.014(5) 0.015(5)
C87 0.106(9) 0.064(6) 0.035(5) 0.003(5) -0.022(5) -0.009(6)
C88 0.057(6) 0.042(5) 0.067(6) -0.012(4) -0.008(5) -0.005(5)
C89 0.099(8) 0.154(9) 0.091(7) 0.024(7) 0.023(6) 0.043(7)
C90 0.139(9) 0.122(8) 0.154(9) 0.026(7) 0.043(8) -0.039(7)
C91 0.156(10) 0.115(8) 0.169(9) 0.027(7) 0.002(8) 0.030(8)
C92 0.106(8) 0.157(9) 0.104(7) 0.015(7) 0.008(7) 0.000(7)
C93 0.102(8) 0.138(8) 0.132(8) 0.055(7) -0.003(7) -0.009(7)
C94 0.123(9) 0.174(9) 0.126(8) 0.034(7) 0.039(7) 0.013(8)
C95 0.099(7) 0.117(8) 0.106(7) 0.037(6) 0.028(6) 0.013(7)
C96 0.111(8) 0.087(7) 0.101(7) 0.019(6) 0.032(6) 0.011(6)
C97 0.143(9) 0.118(8) 0.106(8) 0.001(7) 0.005(7) -0.025(7)
C98 0.149(9) 0.130(8) 0.105(8) -0.016(7) 0.015(7) -0.026(7)
C99 0.140(9) 0.158(9) 0.119(8) 0.016(7) -0.005(7) -0.008(8)
C100 0.081(7) 0.123(8) 0.092(7) 0.007(6) -0.002(6) 0.011(6)
Li1 0.059(10) 0.056(9) 0.057(9) -0.002(8) 0.009(8) 0.011(8)
Li2 0.081(13) 0.072(11) 0.092(13) 0.012(10) -0.038(11) -0.008(10)

loop_
_atom_type_symbol
_atom_type_description
_atom_type_scat_dispersion_real
_atom_type_scat_dispersion_imag
_atom_type_scat_source
C C 0.0033 0.0016 'International Tables Vol C Tables 4.2.6.8 and 6.1.1.4'
H H 0.0000 0.0000 'International Tables Vol C Tables 4.2.6.8 and 6.1.1.4'
N N 0.0061 0.0033 'International Tables Vol C Tables 4.2.6.8 and 6.1.1.4'
P P 0.1023 0.0942 'International Tables Vol C Tables 4.2.6.8 and 6.1.1.4'
Ga Ga 0.2307 1.6083 'International Tables Vol C Tables 4.2.6.8 and 6.1.1.4'
I I -0.4742 1.8119 'International Tables Vol C Tables 4.2.6.8 and 6.1.1.4'
Li Li -0.0003 0.0001 'International Tables Vol C Tables 4.2.6.8 and 6.1.1.4'
O O 0.0106 0.0060 'International Tables Vol C Tables 4.2.6.8 and 6.1.1.4'

loop_
_geom_angle_atom_site_label_1
_geom_angle_atom_site_label_2
_geom_angle_atom_site_label_3
_geom_angle
_geom_angle_site_symmetry_1
_geom_angle_site_symmetry_3
_geom_angle_publ_flag
Li2 I3 Li1 73.2(5) . . ?
Li2 I4 Li1 73.4(4) . . ?
N2 Ga1 N1 84.0(2) . . ?
N2 Ga1 P1 114.43(19) . . ?
N1 Ga1 P1 123.97(17) . . ?
N2 Ga1 I1 110.57(18) . . ?
N1 Ga1 I1 106.69(17) . . ?
P1 Ga1 I1 113.49(6) . . ?
N4 Ga2 N3 84.2(2) . . ?
N4 Ga2 P2 117.18(17) . . ?
N3 Ga2 P2 121.25(18) . . ?
N4 Ga2 I2 108.27(17) . . ?
N3 Ga2 I2 106.92(17) . . ?
P2 Ga2 I2 114.83(6) . . ?
C27 P1 Ga1 102.0(2) . . ?
C71 P2 Ga2 99.9(2) . . ?
C92 O1 C89 106.9(8) . . ?
C92 O1 Li1 123.6(9) . . ?
C89 O1 Li1 126.8(8) . . ?
C96 O2 C93 105.3(9) . . ?
C96 O2 Li1 125.3(8) . . ?
C93 O2 Li1 126.5(8) . . ?
C100 O3 C97 109.6(9) . . ?
C100 O3 Li2 127.5(9) . . ?
C97 O3 Li2 120.3(8) . . ?
C104 O4 C101 109.9(12) . . ?
C104 O4 Li2 124.5(12) . . ?
C101 O4 Li2 118.8(13) . . ?
C107 O4A C105 102(2) . . ?
C107 O4A Li2 108(2) . . ?
C105 O4A Li2 143.3(14) . . ?
C1 N1 C3 119.0(6) . . ?
C1 N1 Ga1 109.1(5) . . ?
C3 N1 Ga1 131.9(4) . . ?
C2 N2 C15 120.6(6) . . ?
C2 N2 Ga1 110.6(5) . . ?
C15 N2 Ga1 128.9(5) . . ?
C45 N3 C47 119.3(6) . . ?
C45 N3 Ga2 108.9(5) . . ?
C47 N3 Ga2 131.7(4) . . ?
C46 N4 C59 119.7(5) . . ?
C46 N4 Ga2 109.4(4) . . ?
C59 N4 Ga2 130.6(4) . . ?
N1 C1 C2 118.1(7) . . ?
N2 C2 C1 117.2(7) . . ?
C4 C3 C8 121.3(7) . . ?
C4 C3 N1 117.8(7) . . ?
C8 C3 N1 120.9(7) . . ?
C3 C4 C5 119.1(9) . . ?
C3 C4 C9 122.2(7) . . ?
C5 C4 C9 118.6(8) . . ?
C6 C5 C4 120.4(9) . . ?
C7 C6 C5 119.9(8) . . ?
C6 C7 C8 121.7(9) . . ?
C3 C8 C7 117.6(8) . . ?
C3 C8 C12 123.4(7) . . ?
C7 C8 C12 119.0(8) . . ?
C11 C9 C10 110.9(8) . . ?
C11 C9 C4 109.3(7) . . ?
C10 C9 C4 114.8(8) . . ?
C8 C12 C13 110.4(7) . . ?
C8 C12 C14 111.4(7) . . ?
C13 C12 C14 109.5(7) . . ?
C20 C15 C16 122.9(8) . . ?
C20 C15 N2 119.4(7) . . ?
C16 C15 N2 117.6(7) . . ?
C17 C16 C15 117.9(9) . . ?
C17 C16 C21 120.5(9) . . ?
C15 C16 C21 121.4(8) . . ?
C18 C17 C16 121.0(10) . . ?
C17 C18 C19 120.2(9) . . ?
C18 C19 C20 121.7(9) . . ?
C15 C20 C19 116.1(8) . . ?
C15 C20 C24 122.9(7) . . ?
C19 C20 C24 120.9(8) . . ?
C23 C21 C16 113.5(8) . . ?
C23 C21 C22 110.5(8) . . ?
C16 C21 C22 109.2(7) . . ?
C20 C24 C26 113.4(7) . . ?
C20 C24 C25 110.3(7) . . ?
C26 C24 C25 109.9(7) . . ?
C32 C27 C28 117.7(6) . . ?
C32 C27 P1 123.0(5) . . ?
C28 C27 P1 119.3(5) . . ?
C29 C28 C27 118.3(6) . . ?
C29 C28 C33 118.0(7) . . ?
C27 C28 C33 123.7(6) . . ?
C28 C29 C30 125.3(7) . . ?
C29 C30 C31 115.0(7) . . ?
C29 C30 C37 123.2(7) . . ?
C31 C30 C37 121.7(7) . . ?
C32 C31 C30 124.2(7) . . ?
C31 C32 C27 118.5(7) . . ?
C31 C32 C41 116.8(7) . . ?
C27 C32 C41 124.7(7) . . ?
C35 C33 C34 111.5(6) . . ?
C35 C33 C36 106.3(7) . . ?
C34 C33 C36 105.4(6) . . ?
C35 C33 C28 110.9(6) . . ?
C34 C33 C28 111.1(6) . . ?
C36 C33 C28 111.5(6) . . ?
C39A C37 C38A 113.8(13) . . ?
C39A C37 C30 108.4(9) . . ?
C38A C37 C30 103.9(9) . . ?
C39A C37 C40 52.8(10) . . ?
C38A C37 C40 145.5(11) . . ?
C30 C37 C40 110.5(9) . . ?
C39A C37 C38 138.4(11) . . ?
C38A C37 C38 59.7(10) . . ?
C30 C37 C38 113.0(9) . . ?
C40 C37 C38 106.9(11) . . ?
C39A C37 C40A 108.7(11) . . ?
C38A C37 C40A 110.5(12) . . ?
C30 C37 C40A 111.5(8) . . ?
C40 C37 C40A 58.7(10) . . ?
C38 C37 C40A 51.9(9) . . ?
C39A C37 C39 59.4(11) . . ?
C38A C37 C39 54.7(10) . . ?
C30 C37 C39 115.7(9) . . ?
C40 C37 C39 106.0(11) . . ?
C38 C37 C39 104.0(11) . . ?
C40A C37 C39 132.6(11) . . ?
C43 C41 C32 112.3(7) . . ?
C43 C41 C42 112.9(8) . . ?
C32 C41 C42 110.8(7) . . ?
C43 C41 C44 104.9(7) . . ?
C32 C41 C44 112.0(7) . . ?
C42 C41 C44 103.6(7) . . ?
N3 C45 C46 118.3(6) . . ?
N4 C46 C45 118.1(6) . . ?
C52 C47 C48 121.1(6) . . ?
C52 C47 N3 121.0(7) . . ?
C48 C47 N3 117.9(6) . . ?
C49 C48 C47 118.3(7) . . ?
C49 C48 C53 120.9(7) . . ?
C47 C48 C53 120.7(6) . . ?
C50 C49 C48 120.6(8) . . ?
C49 C50 C51 121.2(8) . . ?
C50 C51 C52 120.7(7) . . ?
C51 C52 C47 118.1(7) . . ?
C51 C52 C56 120.0(7) . . ?
C47 C52 C56 121.8(6) . . ?
C48 C53 C54 110.3(6) . . ?
C48 C53 C55 113.2(6) . . ?
C54 C53 C55 110.7(7) . . ?
C58 C56 C52 111.1(7) . . ?
C58 C56 C57 110.5(7) . . ?
C52 C56 C57 111.4(7) . . ?
C60 C59 C64 122.7(6) . . ?
C60 C59 N4 120.8(6) . . ?
C64 C59 N4 116.5(7) . . ?
C59 C60 C61 117.7(7) . . ?
C59 C60 C65 122.4(6) . . ?
C61 C60 C65 119.9(7) . . ?
C62 C61 C60 120.7(8) . . ?
C63 C62 C61 120.0(7) . . ?
C62 C63 C64 122.4(8) . . ?
C63 C64 C59 116.5(7) . . ?
C63 C64 C68 120.3(7) . . ?
C59 C64 C68 123.2(6) . . ?
C60 C65 C67 112.3(7) . . ?
C60 C65 C66 110.0(6) . . ?
C67 C65 C66 112.0(7) . . ?
C64 C68 C69 114.7(6) . . ?
C64 C68 C70 109.8(6) . . ?
C69 C68 C70 110.2(6) . . ?
C72 C71 C76 119.7(6) . . ?
C72 C71 P2 119.3(5) . . ?
C76 C71 P2 121.0(5) . . ?
C73 C72 C71 116.7(6) . . ?
C73 C72 C77 117.8(6) . . ?
C71 C72 C77 125.5(6) . . ?
C72 C73 C74 125.1(7) . . ?
C75 C74 C73 115.8(7) . . ?
C75 C74 C81 122.6(7) . . ?
C73 C74 C81 121.6(7) . . ?
C74 C75 C76 124.3(7) . . ?
C75 C76 C71 117.5(6) . . ?
C75 C76 C85 116.7(6) . . ?
C71 C76 C85 125.9(6) . . ?
C79 C77 C78 111.8(7) . . ?
C79 C77 C80 106.1(6) . . ?
C78 C77 C80 104.9(6) . . ?
C79 C77 C72 110.0(6) . . ?
C78 C77 C72 112.0(6) . . ?
C80 C77 C72 111.8(6) . . ?
C82 C81 C84A 139.1(16) . . ?
C82 C81 C84 109.6(10) . . ?
C84A C81 C84 39.1(12) . . ?
C82 C81 C74 109.0(8) . . ?
C84A C81 C74 109.0(14) . . ?
C84 C81 C74 113.8(8) . . ?
C82 C81 C83A 63.8(15) . . ?
C84A C81 C83A 111.9(19) . . ?
C84 C81 C83A 130.3(16) . . ?
C74 C81 C83A 114.6(15) . . ?
C82 C81 C83 108.6(10) . . ?
C84A C81 C83 72.0(14) . . ?
C84 C81 C83 106.4(9) . . ?
C74 C81 C83 109.3(8) . . ?
C83A C81 C83 45.9(14) . . ?
C82 C81 C82A 48.7(12) . . ?
C84A C81 C82A 104.3(18) . . ?
C84 C81 C82A 65.9(13) . . ?
C74 C81 C82A 108.3(13) . . ?
C83A C81 C82A 108.1(19) . . ?
C83 C81 C82A 141.2(14) . . ?
C88 C85 C87 112.9(7) . . ?
C88 C85 C86 105.9(7) . . ?
C87 C85 C86 105.4(7) . . ?
C88 C85 C76 110.3(6) . . ?
C87 C85 C76 110.6(6) . . ?
C86 C85 C76 111.6(6) . . ?
O1 C89 C90 107.8(11) . . ?
C89 C90 C91 101.6(11) . . ?
C92 C91 C90 105.1(11) . . ?
O1 C92 C91 104.9(12) . . ?
C94 C93 O2 111.3(11) . . ?
C93 C94 C95 105.0(12) . . ?
C96 C95 C94 105.5(10) . . ?
O2 C96 C95 109.3(10) . . ?
C98 C97 O3 107.3(11) . . ?
C97 C98 C99 104.3(13) . . ?
C100 C99 C98 108.4(12) . . ?
O3 C100 C99 105.3(11) . . ?
O4 C101 C102 104.1(13) . . ?
C101 C102 C103 103.9(14) . . ?
C104 C103 C102 100.8(14) . . ?
O4 C104 C103 101.1(14) . . ?
O4A C105 C106 107.8(17) . . ?
O4A C107 C108 105(2) . . ?
O2 Li1 O1 112.7(8) . . ?
O2 Li1 I4 113.7(6) . . ?
O1 Li1 I4 109.0(7) . . ?
O2 Li1 I3 106.1(6) . . ?
O1 Li1 I3 108.5(6) . . ?
I4 Li1 I3 106.5(5) . . ?
O4 Li2 O3 95.9(9) . . ?
O4 Li2 O4A 22.2(6) . . ?
O3 Li2 O4A 114.6(9) . . ?
O4 Li2 I4 126.2(10) . . ?
O3 Li2 I4 106.0(7) . . ?
O4A Li2 I4 107.0(9) . . ?
O4 Li2 I3 113.2(8) . . ?
O3 Li2 I3 106.4(8) . . ?
O4A Li2 I3 115.4(8) . . ?
I4 Li2 I3 106.8(5) . . ?

loop_
_geom_bond_atom_site_label_1
_geom_bond_atom_site_label_2
_geom_bond_distance
_geom_bond_site_symmetry_2
_geom_bond_publ_flag
I1 Ga1 2.5512(11) . ?
I2 Ga2 2.5612(10) . ?
I3 Li2 2.752(16) . ?
I3 Li1 2.759(14) . ?
I4 Li2 2.749(19) . ?
I4 Li1 2.751(15) . ?
Ga1 N2 1.972(6) . ?
Ga1 N1 1.976(5) . ?
Ga1 P1 2.337(2) . ?
Ga2 N4 1.973(5) . ?
Ga2 N3 1.976(5) . ?
Ga2 P2 2.327(2) . ?
P1 C27 1.852(7) . ?
P2 C71 1.864(7) . ?
O1 C92 1.381(13) . ?
O1 C89 1.391(12) . ?
O1 Li1 1.918(15) . ?
O2 C96 1.413(11) . ?
O2 C93 1.421(14) . ?
O2 Li1 1.882(17) . ?
O3 C100 1.375(11) . ?
O3 C97 1.433(13) . ?
O3 Li2 1.920(19) . ?
O4 C104 1.374(14) . ?
O4 C101 1.418(16) . ?
O4 Li2 1.87(2) . ?
O4A C107 1.453(19) . ?
O4A C105 1.460(17) . ?
O4A Li2 1.984(16) . ?
N1 C1 1.347(9) . ?
N1 C3 1.436(8) . ?
N2 C2 1.324(8) . ?
N2 C15 1.440(9) . ?
N3 C45 1.336(8) . ?
N3 C47 1.439(8) . ?
N4 C46 1.330(8) . ?
N4 C59 1.443(8) . ?
C1 C2 1.402(10) . ?
C3 C4 1.388(10) . ?
C3 C8 1.390(10) . ?
C4 C5 1.393(11) . ?
C4 C9 1.528(12) . ?
C5 C6 1.376(12) . ?
C6 C7 1.366(12) . ?
C7 C8 1.402(11) . ?
C8 C12 1.511(11) . ?
C9 C11 1.524(12) . ?
C9 C10 1.527(11) . ?
C12 C13 1.534(10) . ?
C12 C14 1.539(11) . ?
C15 C20 1.393(11) . ?
C15 C16 1.397(11) . ?
C16 C17 1.388(12) . ?
C16 C21 1.539(11) . ?
C17 C18 1.365(13) . ?
C18 C19 1.376(13) . ?
C19 C20 1.408(11) . ?
C20 C24 1.506(11) . ?
C21 C23 1.533(12) . ?
C21 C22 1.542(12) . ?
C24 C26 1.525(11) . ?
C24 C25 1.539(11) . ?
C27 C32 1.427(9) . ?
C27 C28 1.443(9) . ?
C28 C29 1.376(10) . ?
C28 C33 1.555(10) . ?
C29 C30 1.382(9) . ?
C30 C31 1.396(10) . ?
C30 C37 1.515(10) . ?
C31 C32 1.395(10) . ?
C32 C41 1.546(10) . ?
C33 C35 1.525(11) . ?
C33 C34 1.549(10) . ?
C33 C36 1.552(10) . ?
C37 C39A 1.480(17) . ?
C37 C38A 1.500(17) . ?
C37 C40 1.548(18) . ?
C37 C38 1.556(19) . ?
C37 C40A 1.565(17) . ?
C37 C39 1.568(19) . ?
C41 C43 1.529(13) . ?
C41 C42 1.569(11) . ?
C41 C44 1.572(11) . ?
C45 C46 1.387(9) . ?
C47 C52 1.402(9) . ?
C47 C48 1.405(10) . ?
C48 C49 1.399(10) . ?
C48 C53 1.529(10) . ?
C49 C50 1.366(11) . ?
C50 C51 1.368(11) . ?
C51 C52 1.400(9) . ?
C52 C56 1.520(10) . ?
C53 C54 1.535(10) . ?
C53 C55 1.536(10) . ?
C56 C58 1.516(11) . ?
C56 C57 1.528(10) . ?
C59 C60 1.386(9) . ?
C59 C64 1.414(10) . ?
C60 C61 1.403(10) . ?
C60 C65 1.512(10) . ?
C61 C62 1.381(11) . ?
C62 C63 1.368(10) . ?
C63 C64 1.386(9) . ?
C64 C68 1.512(10) . ?
C65 C67 1.514(11) . ?
C65 C66 1.531(11) . ?
C68 C69 1.530(10) . ?
C68 C70 1.538(10) . ?
C71 C72 1.424(9) . ?
C71 C76 1.431(9) . ?
C72 C73 1.385(10) . ?
C72 C77 1.549(10) . ?
C73 C74 1.390(9) . ?
C74 C75 1.374(9) . ?
C74 C81 1.529(10) . ?
C75 C76 1.391(10) . ?
C76 C85 1.565(9) . ?
C77 C79 1.532(11) . ?
C77 C78 1.542(9) . ?
C77 C80 1.547(9) . ?
C81 C82 1.489(15) . ?
C81 C84A 1.50(3) . ?
C81 C84 1.521(14) . ?
C81 C83A 1.53(3) . ?
C81 C83 1.533(14) . ?
C81 C82A 1.56(3) . ?
C85 C88 1.535(11) . ?
C85 C87 1.542(10) . ?
C85 C86 1.544(10) . ?
C89 C90 1.439(15) . ?
C90 C91 1.560(18) . ?
C91 C92 1.434(16) . ?
C93 C94 1.403(15) . ?
C94 C95 1.504(15) . ?
C95 C96 1.446(14) . ?
C97 C98 1.420(14) . ?
C98 C99 1.476(17) . ?
C99 C100 1.462(15) . ?
C101 C102 1.491(17) . ?
C102 C103 1.554(17) . ?
C103 C104 1.493(17) . ?
C105 C106 1.488(17) . ?
C107 C108 1.48(2) . ?
